data_4511256
loop_
_publ_author_name
'Lie, Sharon'
'Maris, Thierry'
'Wuest, James D.'

_publ_section_title
;
 Molecular Networks Created by Charge-Assisted Hydrogen Bonding in
 Phosphonate, Phosphate, and Sulfonate Salts of Bis(amidines)
;
_journal_issue 7
_journal_name_full 'Crystal Growth &amp; Design'
_journal_page_first 3658
_journal_paper_doi 10.1021/cg500726v
_journal_volume 14
_journal_year 2014
_chemical_compound_source 'Synthesized by the authors. See text'
_chemical_formula_moiety 'C6 H7 O9 P3, C6 H12 N4, C2 H6 O S'
_chemical_formula_sum 'C14 H25 N4 O10 P3 S'
_chemical_formula_weight 534.35
_chemical_name_systematic
; 
 ? 
;
_space_group_IT_number 2
_symmetry_cell_setting triclinic
_symmetry_space_group_name_Hall '-P 1'
_symmetry_space_group_name_H-M 'P -1'
_atom_sites_solution_hydrogens geom
_atom_sites_solution_primary direct
_atom_sites_solution_secondary difmap
_audit_creation_method SHELXL-97
_cell_angle_alpha 95.688(13)
_cell_angle_beta 94.235(14)
_cell_angle_gamma 94.317(13)
_cell_formula_units_Z 2
_cell_length_a 7.513(2)
_cell_length_b 11.899(3)
_cell_length_c 12.077(3)
_cell_measurement_reflns_used 2473
_cell_measurement_temperature 150
_cell_measurement_theta_max 66.13
_cell_measurement_theta_min 3.69
_cell_volume 1067.7(5)
_computing_cell_refinement 'SAINT V7.68A(Bruker AXS, 2009)'
_computing_data_collection 'APEX2  (Bruker AXS, 2009)'
_computing_data_reduction 'SAINT V7.68A(Bruker AXS, 2009)'
_computing_molecular_graphics 'SHELXTL v6.12 (Bruker AXS, 2001)'
_computing_publication_material 'UdMX (Maris, 2004)'
_computing_structure_refinement 'SHELXL97 (Sheldrick, 2008)'
_computing_structure_solution 'SHELXS97 (Sheldrick, 2008)'
_diffrn_ambient_temperature 150
_diffrn_detector_area_resol_mean 8.3
_diffrn_measured_fraction_theta_full 0.855
_diffrn_measured_fraction_theta_max 0.855
_diffrn_measurement_device_type 'Bruker Microstar'
_diffrn_measurement_method \w
_diffrn_radiation_monochromator 'Helios optics'
_diffrn_radiation_source 'Rotating Anode'
_diffrn_radiation_type CuK\a
_diffrn_radiation_wavelength 1.54178
_diffrn_reflns_av_R_equivalents 0.000
_diffrn_reflns_av_sigmaI/netI 0.0862
_diffrn_reflns_limit_h_max 8
_diffrn_reflns_limit_h_min -8
_diffrn_reflns_limit_k_max 14
_diffrn_reflns_limit_k_min -14
_diffrn_reflns_limit_l_max 14
_diffrn_reflns_limit_l_min -9
_diffrn_reflns_number 18830
_diffrn_reflns_theta_full 69.72
_diffrn_reflns_theta_max 69.72
_diffrn_reflns_theta_min 3.69
_exptl_absorpt_coefficient_mu 4.049
_exptl_absorpt_correction_T_max 0.7843
_exptl_absorpt_correction_T_min 0.4601
_exptl_absorpt_correction_type multi-scan
_exptl_absorpt_process_details 'Sadabs (Sheldrick, 2008)'
_exptl_crystal_colour Colorless
_exptl_crystal_density_diffrn 1.662
_exptl_crystal_density_method 'not measured'
_exptl_crystal_description block
_exptl_crystal_F_000 556
_exptl_crystal_size_max 0.18
_exptl_crystal_size_mid 0.11
_exptl_crystal_size_min 0.06
_refine_diff_density_max 1.315
_refine_diff_density_min -0.740
_refine_diff_density_rms 0.179
_refine_ls_extinction_method none
_refine_ls_goodness_of_fit_ref 1.290
_refine_ls_hydrogen_treatment constr
_refine_ls_matrix_type full
_refine_ls_number_parameters 314
_refine_ls_number_reflns 3458
_refine_ls_number_restraints 237
_refine_ls_restrained_S_all 1.288
_refine_ls_R_factor_all 0.1574
_refine_ls_R_factor_gt 0.1244
_refine_ls_shift/su_max 0.000
_refine_ls_shift/su_mean 0.000
_refine_ls_structure_factor_coef Fsqd
_refine_ls_weighting_details 'calc w=1/[\s^2^(Fo^2^)+(0.2000P)^2^] where P=(Fo^2^+2Fc^2^)/3'
_refine_ls_weighting_scheme calc
_refine_ls_wR_factor_gt 0.3369
_refine_ls_wR_factor_ref 0.3599
_reflns_number_gt 2253
_reflns_number_total 3458
_reflns_threshold_expression I>2\s(I)
_cod_data_source_file cg500726v_si_005.cif
_cod_data_source_block jw1643
_cod_depositor_comments
;
The following automatic conversions were performed:

'_symmetry_cell_setting' value 'Triclinic' changed to 'triclinic'
according to
/usr/data/users/saulius/crontab/automatic-downloads/rss-feeds/ACS/lib/dictionaries/cif_core.dic
dictionary named 'cif_core.dic' version 2.4.2 from 2011-04-26.

Automatic conversion script
Id: cif_fix_values 2281 2013-09-26 08:29:07Z andrius 

 Adding full bibliography for 4511252--4511257.cif.
;
_cod_original_cell_volume 1067.8(5)
_cod_original_sg_symbol_H-M P-1
_cod_database_code 4511256

loop_
_symmetry_equiv_pos_as_xyz
'x, y, z'
'-x, -y, -z'

loop_
_atom_site_label
_atom_site_type_symbol
_atom_site_fract_x
_atom_site_fract_y
_atom_site_fract_z
_atom_site_U_iso_or_equiv
_atom_site_adp_type
_atom_site_occupancy
_atom_site_symmetry_multiplicity
_atom_site_calc_flag
_atom_site_refinement_flags
_atom_site_disorder_assembly
_atom_site_disorder_group
C1 C 0.2450(13) 0.4113(7) 0.5863(7) 0.0449(19) Uani 1 1 d U A .
C2 C 0.2053(13) 0.5216(7) 0.6210(8) 0.047(2) Uani 1 1 d U . .
H2 H 0.1753 0.5401 0.6953 0.056 Uiso 1 1 calc R . .
C3 C 0.2095(13) 0.6043(7) 0.5474(8) 0.048(2) Uani 1 1 d U . .
C4 C 0.2513(13) 0.5732(8) 0.4377(8) 0.048(2) Uani 1 1 d U . .
H4 H 0.2550 0.6288 0.3865 0.058 Uiso 1 1 calc R . .
C5 C 0.2871(13) 0.4645(8) 0.4027(8) 0.049(2) Uani 1 1 d U . .
C6 C 0.2852(12) 0.3832(8) 0.4770(8) 0.047(2) Uani 1 1 d U . .
H6 H 0.3113 0.3081 0.4533 0.056 Uiso 1 1 calc R . .
O1 O 0.1713(12) 0.1913(6) 0.6176(6) 0.054(2) Uani 0.865(8) 1 d PDU A 1
O2 O 0.4418(11) 0.2922(6) 0.7140(6) 0.058(2) Uani 0.865(8) 1 d PDU A 1
H2O H 0.4914 0.3550 0.7429 0.086 Uiso 0.86 1 calc P A 1
O3 O 0.1466(12) 0.3430(6) 0.7806(6) 0.054(2) Uani 0.865(8) 1 d PDU A 1
O1B O 0.304(7) 0.371(3) 0.796(2) 0.054(7) Uiso 0.135(8) 1 d PDU A 2
H1B H 0.4029 0.4073 0.7917 0.081 Uiso 0.14 1 calc P A 2
O2B O 0.326(6) 0.197(2) 0.641(4) 0.048(6) Uiso 0.135(8) 1 d PDU A 2
O3B O 0.047(3) 0.287(4) 0.705(5) 0.059(7) Uiso 0.135(8) 1 d PDU A 2
O4 O 0.3759(10) 0.8029(5) 0.6364(6) 0.0598(18) Uani 1 1 d U . .
H4A H 0.4332 0.7578 0.6715 0.090 Uiso 1 1 calc . . .
O5 O 0.0665(11) 0.7525(5) 0.6898(6) 0.065(2) Uani 1 1 d U . .
O6 O 0.1316(10) 0.8168(5) 0.5036(6) 0.0604(19) Uani 1 1 d U . .
H6O H 0.0464 0.7806 0.4631 0.091 Uiso 1 1 calc . . .
O7 O 0.3971(11) 0.5203(6) 0.2046(6) 0.066(2) Uani 1 1 d U . .
O8 O 0.1272(10) 0.3887(6) 0.2004(6) 0.0626(19) Uani 1 1 d U . .
H8O H 0.0698 0.3448 0.2378 0.094 Uiso 1 1 calc . . .
O9 O 0.4233(10) 0.3170(5) 0.2533(5) 0.0581(18) Uani 1 1 d U . .
P1 P 0.2440(4) 0.30438(18) 0.68236(19) 0.0465(7) Uani 1 1 d DU . .
P2 P 0.3205(4) 0.4196(2) 0.2585(2) 0.0517(8) Uani 1 1 d U . .
P3 P 0.1862(4) 0.74878(19) 0.5999(2) 0.0516(8) Uani 1 1 d U . .
C7 C 0.0769(14) 0.5419(8) 1.0023(8) 0.049(2) Uani 1 1 d U . .
C8 C 0.3412(16) 0.6288(8) 0.9598(9) 0.061(2) Uani 1 1 d U . .
H8A H 0.3579 0.6646 0.8903 0.073 Uiso 1 1 calc R . .
H8B H 0.4586 0.6085 0.9912 0.073 Uiso 1 1 calc R . .
C9 C 0.2527(16) 0.7077(8) 1.0453(9) 0.059(2) Uani 1 1 d U . .
H9A H 0.3320 0.7274 1.1148 0.071 Uiso 1 1 calc R . .
H9B H 0.2224 0.7782 1.0139 0.071 Uiso 1 1 calc R . .
N1 N 0.2096(12) 0.5286(7) 0.9397(7) 0.0535(19) Uani 1 1 d U . .
H1N H 0.2194 0.4687 0.8923 0.064 Uiso 1 1 calc R . .
N2 N 0.0890(12) 0.6380(7) 1.0661(7) 0.0552(19) Uani 1 1 d U . .
H2N H 0.0117 0.6583 1.1141 0.066 Uiso 1 1 calc R . .
C10 C 0.4272(15) -0.0051(8) 0.4525(9) 0.059(2) Uani 1 1 d U . .
C11 C 0.267(2) -0.0655(10) 0.2905(10) 0.077(3) Uani 1 1 d U . .
H11A H 0.1888 -0.1368 0.2847 0.092 Uiso 1 1 calc R . .
H11B H 0.2968 -0.0488 0.2150 0.092 Uiso 1 1 calc R . .
C12 C 0.185(2) 0.0299(10) 0.3501(11) 0.077(3) Uani 1 1 d U . .
H12A H 0.1865 0.0959 0.3063 0.092 Uiso 1 1 calc R . .
H12B H 0.0601 0.0072 0.3639 0.092 Uiso 1 1 calc R . .
N3 N 0.4258(15) -0.0706(7) 0.3630(8) 0.068(2) Uani 1 1 d U . .
H3N H 0.5120 -0.1142 0.3472 0.081 Uiso 1 1 calc R . .
N4 N 0.2941(13) 0.0563(7) 0.4533(8) 0.061(2) Uani 1 1 d U . .
H4N H 0.2730 0.1066 0.5082 0.074 Uiso 1 1 calc R . .
S1 S 0.3547(12) 0.0626(6) 0.9560(7) 0.093(2) Uani 0.496(9) 1 d PU B 1
O10 O 0.265(2) 0.1782(11) 0.9998(12) 0.149(4) Uani 1 1 d U B 1
C13 C 0.239(3) 0.0057(14) 0.8384(12) 0.114(5) Uani 1 1 d U B 1
H13A H 0.1133 -0.0110 0.8528 0.172 Uiso 1 1 calc R B 1
H13B H 0.2891 -0.0646 0.8114 0.172 Uiso 1 1 calc R B 1
H13C H 0.2456 0.0591 0.7818 0.172 Uiso 1 1 calc R B 1
C14 C 0.207(3) -0.0166(13) 1.0382(15) 0.153(7) Uani 1 1 d U B 1
H14A H 0.1681 0.0348 1.0985 0.229 Uiso 1 1 calc R B 1
H14B H 0.2716 -0.0759 1.0703 0.229 Uiso 1 1 calc R B 1
H14C H 0.1027 -0.0513 0.9903 0.229 Uiso 1 1 calc R B 1
S1B S 0.1446(13) 0.0629(7) 0.9556(7) 0.103(3) Uani 0.504(9) 1 d PU B 2

loop_
_atom_site_aniso_label
_atom_site_aniso_U_11
_atom_site_aniso_U_22
_atom_site_aniso_U_33
_atom_site_aniso_U_23
_atom_site_aniso_U_13
_atom_site_aniso_U_12
C1 0.050(4) 0.049(4) 0.039(4) 0.006(4) 0.015(4) 0.012(4)
C2 0.054(5) 0.048(4) 0.041(4) 0.005(4) 0.015(4) 0.009(4)
C3 0.051(5) 0.045(4) 0.053(5) 0.012(4) 0.019(4) 0.010(3)
C4 0.042(4) 0.059(4) 0.046(5) 0.008(4) 0.012(4) 0.006(4)
C5 0.050(5) 0.057(4) 0.043(5) 0.007(4) 0.017(4) 0.005(4)
C6 0.052(5) 0.049(4) 0.043(4) 0.007(4) 0.015(4) 0.012(4)
O1 0.071(5) 0.049(4) 0.044(4) 0.003(3) 0.016(4) 0.000(3)
O2 0.084(6) 0.050(4) 0.044(4) 0.011(3) 0.017(4) 0.022(4)
O3 0.076(5) 0.048(4) 0.041(4) 0.005(3) 0.026(4) 0.009(4)
O4 0.063(4) 0.053(4) 0.063(4) 0.004(3) 0.011(4) 0.004(3)
O5 0.084(5) 0.049(3) 0.063(5) 0.002(3) 0.025(4) 0.007(3)
O6 0.075(5) 0.049(3) 0.063(4) 0.019(3) 0.016(4) 0.015(3)
O7 0.078(5) 0.075(4) 0.047(4) 0.013(3) 0.016(4) 0.006(4)
O8 0.070(5) 0.070(4) 0.051(4) 0.007(3) 0.014(4) 0.011(4)
O9 0.070(5) 0.063(4) 0.043(4) 0.002(3) 0.014(3) 0.014(3)
P1 0.0626(15) 0.0419(11) 0.0389(13) 0.0091(10) 0.0160(12) 0.0134(10)
P2 0.0591(17) 0.0586(14) 0.0402(14) 0.0092(11) 0.0114(12) 0.0104(12)
P3 0.0602(17) 0.0426(12) 0.0552(16) 0.0085(11) 0.0148(13) 0.0103(11)
C7 0.062(5) 0.050(4) 0.037(4) 0.009(4) 0.012(4) 0.006(4)
C8 0.067(5) 0.061(5) 0.053(5) -0.004(4) 0.021(4) -0.006(4)
C9 0.074(5) 0.055(4) 0.050(5) 0.005(4) 0.012(4) 0.001(4)
N1 0.062(5) 0.055(4) 0.044(4) -0.001(3) 0.016(4) 0.003(3)
N2 0.067(5) 0.058(4) 0.042(4) 0.000(3) 0.015(4) 0.007(4)
C10 0.079(6) 0.041(4) 0.067(5) 0.021(4) 0.040(5) 0.016(4)
C11 0.101(7) 0.073(5) 0.064(6) 0.014(5) 0.029(5) 0.021(5)
C12 0.094(7) 0.068(5) 0.073(6) 0.011(5) 0.025(5) 0.016(5)
N3 0.091(6) 0.052(4) 0.068(5) 0.013(4) 0.033(5) 0.018(4)
N4 0.073(5) 0.050(4) 0.068(5) 0.014(4) 0.030(4) 0.009(4)
S1 0.116(5) 0.083(4) 0.085(4) 0.026(3) 0.008(4) 0.022(4)
O10 0.185(10) 0.117(7) 0.143(9) 0.019(7) -0.003(9) 0.007(8)
C13 0.167(13) 0.101(9) 0.069(8) -0.007(7) 0.018(9) -0.021(10)
C14 0.272(18) 0.085(9) 0.099(11) 0.033(8) -0.002(12) -0.017(11)
S1B 0.127(6) 0.096(4) 0.088(5) 0.029(4) 0.011(4) -0.010(4)

loop_
_atom_type_symbol
_atom_type_description
_atom_type_scat_dispersion_real
_atom_type_scat_dispersion_imag
_atom_type_scat_source
C C 0.0181 0.0091 'International Tables Vol C Tables 4.2.6.8 and 6.1.1.4'
H H 0.0000 0.0000 'International Tables Vol C Tables 4.2.6.8 and 6.1.1.4'
N N 0.0311 0.0180 'International Tables Vol C Tables 4.2.6.8 and 6.1.1.4'
O O 0.0492 0.0322 'International Tables Vol C Tables 4.2.6.8 and 6.1.1.4'
P P 0.2955 0.4335 'International Tables Vol C Tables 4.2.6.8 and 6.1.1.4'
S S 0.3331 0.5567 'International Tables Vol C Tables 4.2.6.8 and 6.1.1.4'

loop_
_geom_angle_atom_site_label_1
_geom_angle_atom_site_label_2
_geom_angle_atom_site_label_3
_geom_angle_site_symmetry_3
_geom_angle
_geom_angle_publ_flag
C6 C1 C2 . 120.0(8) y
C6 C1 P1 . 119.5(6) y
C2 C1 P1 . 120.5(7) y
C3 C2 C1 . 120.4(9) y
C3 C2 H2 . 119.8 ?
C1 C2 H2 . 119.8 ?
C2 C3 C4 . 118.1(8) y
C2 C3 P3 . 118.9(7) y
C4 C3 P3 . 122.6(6) y
C5 C4 C3 . 121.7(8) y
C5 C4 H4 . 119.1 ?
C3 C4 H4 . 119.1 ?
C4 C5 C6 . 119.7(9) y
C4 C5 P2 . 122.3(7) y
C6 C5 P2 . 117.8(7) y
C5 C6 C1 . 120.0(8) y
C5 C6 H6 . 120.0 ?
C1 C6 H6 . 120.0 ?
P1 O2 H2O . 109.5 ?
P1 O1B H1B . 109.5 ?
P3 O4 H4A . 109.5 ?
P3 O6 H6O . 109.5 ?
P2 O8 H8O . 109.5 ?
O3 P1 O2B . 136.0(17) y
O3 P1 O3B . 49(2) y
O2B P1 O3B . 114(3) y
O3 P1 O1B . 47(2) y
O2B P1 O1B . 122(3) y
O3B P1 O1B . 95(3) y
O3 P1 O2 . 112.4(5) y
O2B P1 O2 . 60.6(19) y
O3B P1 O2 . 150.7(19) y
O1B P1 O2 . 69(2) y
O3 P1 O1 . 116.1(5) y
O2B P1 O1 . 45.2(19) y
O3B P1 O1 . 74(2) y
O1B P1 O1 . 147.6(18) y
O2 P1 O1 . 105.6(5) y
O3 P1 C1 . 109.3(4) y
O2B P1 C1 . 114.5(17) y
O3B P1 C1 . 103.3(19) y
O1B P1 C1 . 104.0(18) y
O2 P1 C1 . 104.6(4) y
O1 P1 C1 . 108.1(4) y
O9 P2 O7 . 117.0(4) y
O9 P2 O8 . 109.9(4) y
O7 P2 O8 . 106.0(4) y
O9 P2 C5 . 109.4(4) y
O7 P2 C5 . 109.0(4) y
O8 P2 C5 . 104.9(4) y
O5 P3 O6 . 114.5(4) y
O5 P3 O4 . 113.5(5) y
O6 P3 O4 . 101.5(4) y
O5 P3 C3 . 110.2(4) y
O6 P3 C3 . 110.0(4) y
O4 P3 C3 . 106.5(4) y
N1 C7 N2 . 114.6(9) y
N1 C7 C7 2_567 122.6(11) y
N2 C7 C7 2_567 122.7(12) y
N1 C8 C9 . 102.5(8) y
N1 C8 H8A . 111.3 ?
C9 C8 H8A . 111.3 ?
N1 C8 H8B . 111.3 ?
C9 C8 H8B . 111.3 ?
H8A C8 H8B . 109.2 ?
N2 C9 C8 . 102.9(8) y
N2 C9 H9A . 111.2 ?
C8 C9 H9A . 111.2 ?
N2 C9 H9B . 111.2 ?
C8 C9 H9B . 111.2 ?
H9A C9 H9B . 109.1 ?
C7 N1 C8 . 110.2(8) y
C7 N1 H1N . 124.9 ?
C8 N1 H1N . 124.9 ?
C7 N2 C9 . 109.7(8) y
C7 N2 H2N . 125.2 ?
C9 N2 H2N . 125.2 ?
N3 C10 N4 . 112.8(11) y
N3 C10 C10 2_656 124.6(12) y
N4 C10 C10 2_656 122.5(13) y
N3 C11 C12 . 100.7(11) y
N3 C11 H11A . 111.6 ?
C12 C11 H11A . 111.6 ?
N3 C11 H11B . 111.6 ?
C12 C11 H11B . 111.6 ?
H11A C11 H11B . 109.4 ?
N4 C12 C11 . 104.9(11) y
N4 C12 H12A . 110.8 ?
C11 C12 H12A . 110.8 ?
N4 C12 H12B . 110.8 ?
C11 C12 H12B . 110.8 ?
H12A C12 H12B . 108.8 ?
C10 N3 C11 . 112.1(10) y
C10 N3 H3N . 123.9 ?
C11 N3 H3N . 123.9 ?
C10 N4 C12 . 108.9(10) y
C10 N4 H4N . 125.5 ?
C12 N4 H4N . 125.5 ?
O10 S1 C13 . 108.2(10) y
O10 S1 C14 . 89.2(9) y
C13 S1 C14 . 90.8(10) y
S1 C13 H13A . 109.5 ?
S1 C13 H13B . 109.5 ?
H13A C13 H13B . 109.5 ?
S1 C13 H13C . 109.5 ?
H13A C13 H13C . 109.5 ?
H13B C13 H13C . 109.5 ?
S1 C14 H14A . 109.5 ?
S1 C14 H14B . 109.5 ?
H14A C14 H14B . 109.5 ?
S1 C14 H14C . 109.5 ?
H14A C14 H14C . 109.5 ?
H14B C14 H14C . 109.5 ?

loop_
_geom_bond_atom_site_label_1
_geom_bond_atom_site_label_2
_geom_bond_site_symmetry_2
_geom_bond_distance
_geom_bond_publ_flag
C1 C6 . 1.390(13) y
C1 C2 . 1.398(12) y
C1 P1 . 1.804(8) y
C2 C3 . 1.390(12) y
C2 H2 . 0.9500 ?
C3 C4 . 1.404(14) y
C3 P3 . 1.799(9) y
C4 C5 . 1.372(13) y
C4 H4 . 0.9500 ?
C5 C6 . 1.384(12) y
C5 P2 . 1.811(10) y
C6 H6 . 0.9500 ?
O1 P1 . 1.529(7) y
O2 P1 . 1.528(8) y
O2 H2o . 0.8400 ?
O3 P1 . 1.492(7) y
O1b P1 . 1.528(17) y
O1b H1b . 0.8400 ?
O2b P1 . 1.511(16) y
O3b P1 . 1.527(17) y
O4 P3 . 1.534(8) y
O4 H4a . 0.8400 ?
O5 P3 . 1.459(8) y
O6 P3 . 1.531(7) y
O6 H6o . 0.8400 ?
O7 P2 . 1.516(7) y
O8 P2 . 1.567(8) y
O8 H8o . 0.8400 ?
O9 P2 . 1.491(7) y
C7 N1 . 1.305(13) y
C7 N2 . 1.308(12) y
C7 C7 2_567 1.463(19) y
C8 N1 . 1.479(13) y
C8 C9 . 1.547(15) y
C8 H8a . 0.9900 ?
C8 H8b . 0.9900 ?
C9 N2 . 1.482(14) y
C9 H9a . 0.9900 ?
C9 H9b . 0.9900 ?
N1 H1n . 0.8800 ?
N2 H2n . 0.8800 ?
C10 N3 . 1.267(13) y
C10 N4 . 1.282(13) y
C10 C10 2_656 1.52(2) y
C11 N3 . 1.432(17) y
C11 C12 . 1.482(17) y
C11 H11a . 0.9900 ?
C11 H11b . 0.9900 ?
C12 N4 . 1.432(17) y
C12 H12a . 0.9900 ?
C12 H12b . 0.9900 ?
N3 H3n . 0.8800 ?
N4 H4n . 0.8800 ?
S1 O10 . 1.633(16) y
S1 C13 . 1.665(18) y
S1 C14 . 1.81(2) y
C13 H13a . 0.9800 ?
C13 H13b . 0.9800 ?
C13 H13c . 0.9800 ?
C14 H14a . 0.9800 ?
C14 H14b . 0.9800 ?
C14 H14c . 0.9800 ?

loop_
_geom_hbond_atom_site_label_D
_geom_hbond_atom_site_label_H
_geom_hbond_atom_site_label_A
_geom_hbond_distance_DH
_geom_hbond_distance_HA
_geom_hbond_distance_DA
_geom_hbond_angle_DHA
_geom_hbond_site_symmetry_A
_geom_hbond_publ_flag
O2 H2O O7 0.84 1.69 2.528(11) 176 2_666 y
O1B H1B O7 0.84 1.67 2.51(5) 175.3 2_666 y
O4 H4A O9 0.84 1.71 2.548(10) 170.9 2_666 y
O6 H6O O1 0.84 1.91 2.603(11) 139.1 2_566 y
O6 H6O O3B 0.84 2.15 2.88(5) 145 2_566 y
O8 H8O O5 0.84 1.82 2.657(10) 175.8 2_566 y
N1 H1N O1B 0.88 1.76 2.61(4) 162.4 . y
N1 H1N O3 0.88 1.93 2.768(11) 158.6 . y
N2 H2N O3 0.88 1.8 2.660(11) 163.3 2_567 y
N2 H2N O3B 0.88 2.3 3.09(5) 149.2 2_567 y
N3 H3N O2B 0.88 1.63 2.49(3) 162.6 2_656 y
N3 H3N O2 0.88 2.23 2.975(12) 141.7 2_656 y
N3 H3N O1 0.88 2.63 3.449(14) 154.5 2_656 y
N4 H4N O1 0.88 1.83 2.689(12) 165.1 . y
N4 H4N O2B 0.88 1.85 2.67(4) 155.6 . y
